data_7116868
loop_
_publ_author_name
'Das, Chinmoy'
'Upadhyay, Apoorva'
'Vaidya, Shefali'
'Singh, Saurabh Kumar'
'Rajaraman, Gopalan'
'Shanmugam, Maheswaran'

_publ_section_title
;
 Origin of SMM behaviour in an asymmetric Er(III) Schiff base complex:
 a combined experimental and theoretical study
;
_journal_coden_ASTM CHCOFS
_journal_issue 28
_journal_name_full
;
 Chemical Communications (Cambridge, United Kingdom)
;
_journal_page_first 6137
_journal_page_last 6140
_journal_paper_doi 10.1039/c4cc09523e
_journal_volume 51
_journal_year 2015
_chemical_formula_sum 'C28 H26 Er N5 O13'
_chemical_formula_weight 807.80
_space_group_IT_number 41
_symmetry_cell_setting orthorhombic
_symmetry_space_group_name_Hall 'A 2 -2ab'
_symmetry_space_group_name_H-M 'A b a 2'
_atom_sites_solution_hydrogens geom
_atom_sites_solution_primary direct
_atom_sites_solution_secondary difmap
_audit_creation_method SHELXL-97
_audit_update_record
;
2014-11-28 deposited with the CCDC.
2015-02-14 downloaded from the CCDC.
;
_cell_angle_alpha 90.00
_cell_angle_beta 90.00
_cell_angle_gamma 90.00
_cell_formula_units_Z 12
_cell_length_a 17.572(5)
_cell_length_b 54.043(16)
_cell_length_c 9.580(3)
_cell_measurement_temperature 100(2)
_cell_measurement_theta_max 29.15
_cell_measurement_theta_min 3.02
_cell_volume 9098(5)
_computing_cell_refinement
;
CrystalClear-SM Expert 2.1 b24 (Rigaku, 2012)
;
_computing_data_collection
;
CrystalClear-SM Expert 2.1 b24 (Rigaku, 2012)
;
_computing_data_reduction
;
CrystalClear-SM Expert 2.1 b24 (Rigaku, 2012)
;
_computing_molecular_graphics 'Bruker SHELXTL'
_computing_publication_material 'Bruker SHELXTL'
_computing_structure_refinement 'SHELXL-97 (Sheldrick, 2008)'
_computing_structure_solution 'SHELXS-97 (Sheldrick, 2008)'
_diffrn_ambient_temperature 100(2)
_diffrn_measured_fraction_theta_full 0.996
_diffrn_measured_fraction_theta_max 0.996
_diffrn_measurement_device_type
;
Rigaku Saturn724+ (4x4 bin mode)
;
_diffrn_measurement_method 'profile data from \w-scans'
_diffrn_radiation_monochromator graphite
_diffrn_radiation_source 'fine-focus sealed tube'
_diffrn_radiation_type MoK\a
_diffrn_radiation_wavelength 0.71075
_diffrn_reflns_av_R_equivalents 0.0812
_diffrn_reflns_av_sigmaI/netI 0.0684
_diffrn_reflns_limit_h_max 23
_diffrn_reflns_limit_h_min -24
_diffrn_reflns_limit_k_max 74
_diffrn_reflns_limit_k_min -74
_diffrn_reflns_limit_l_max 11
_diffrn_reflns_limit_l_min -13
_diffrn_reflns_number 59128
_diffrn_reflns_theta_full 29.15
_diffrn_reflns_theta_max 29.15
_diffrn_reflns_theta_min 3.02
_exptl_absorpt_coefficient_mu 2.844
_exptl_absorpt_correction_T_max 0.6001
_exptl_absorpt_correction_T_min 0.6001
_exptl_absorpt_correction_type multi-scan
_exptl_absorpt_process_details 'Numerical Absorption'
_exptl_crystal_colour Orange
_exptl_crystal_density_diffrn 1.769
_exptl_crystal_density_method 'not measured'
_exptl_crystal_description Needle
_exptl_crystal_F_000 4812
_exptl_crystal_size_max 0.20
_exptl_crystal_size_mid 0.20
_exptl_crystal_size_min 0.20
_refine_diff_density_max 4.275
_refine_diff_density_min -2.284
_refine_diff_density_rms 0.234
_refine_ls_abs_structure_details 'Flack H D (1983), Acta Cryst. A39, 876-881'
_refine_ls_abs_structure_Flack 0.00(2)
_refine_ls_extinction_method none
_refine_ls_goodness_of_fit_ref 1.135
_refine_ls_hydrogen_treatment constr
_refine_ls_matrix_type full
_refine_ls_number_parameters 548
_refine_ls_number_reflns 11965
_refine_ls_number_restraints 377
_refine_ls_restrained_S_all 1.155
_refine_ls_R_factor_all 0.0940
_refine_ls_R_factor_gt 0.0830
_refine_ls_shift/su_max 0.001
_refine_ls_shift/su_mean 0.000
_refine_ls_structure_factor_coef Fsqd
_refine_ls_weighting_details 'calc w=1/[\s^2^(Fo^2^)+(0.0708P)^2^+166.4591P] where P=(Fo^2^+2Fc^2^)/3'
_refine_ls_weighting_scheme calc
_refine_ls_wR_factor_gt 0.1851
_refine_ls_wR_factor_ref 0.1964
_reflns_number_gt 10593
_reflns_number_total 11965
_reflns_threshold_expression >2sigma(I)
_cod_data_source_file c4cc09523e2.cif
_cod_data_source_block erlav
_cod_original_sg_symbol_H-M Aba2
_cod_database_code 7116868

loop_
_symmetry_equiv_pos_as_xyz
'x, y, z'
'-x+1/2, y+1/2, z'
'x+1/2, -y+1/2, z'
'-x, -y, z'
'x, y+1/2, z+1/2'
'-x+1/2, y+1, z+1/2'
'x+1/2, -y+1, z+1/2'
'-x, -y+1/2, z+1/2'

loop_
_atom_site_label
_atom_site_type_symbol
_atom_site_fract_x
_atom_site_fract_y
_atom_site_fract_z
_atom_site_U_iso_or_equiv
_atom_site_adp_type
_atom_site_occupancy
_atom_site_symmetry_multiplicity
_atom_site_calc_flag
_atom_site_refinement_flags
_atom_site_disorder_assembly
_atom_site_disorder_group
Er2 Er 0.5000 0.0000 -1.5241(3) 0.01644(14) Uani 1 2 d SD . .
Er1 Er 0.50442(2) 0.167682(12) 0.2751(3) 0.02868(15) Uani 1 1 d . A .
O11 O 0.6276(4) 0.16500(12) 0.2137(7) 0.0175(13) Uani 1 1 d U A .
O12 O 0.6022(4) 0.19877(13) 0.4003(8) 0.0247(15) Uani 1 1 d U A .
O31 O 0.3849(4) 0.16865(12) 0.1873(8) 0.0224(14) Uani 1 1 d U A .
O32 O 0.3967(4) 0.13389(13) 0.3763(8) 0.0230(14) Uani 1 1 d U . .
O51 O 0.5417(6) 0.12224(17) 0.2829(8) 0.063(3) Uani 1 1 d DU A .
O52 O 0.5045(4) 0.13691(13) 0.0834(9) 0.055(3) Uani 1 1 d DU A .
O53 O 0.5367(8) 0.09826(13) 0.1014(10) 0.072(3) Uani 1 1 d DU A .
N11 N 0.7234(5) 0.13881(14) 0.0654(9) 0.0179(16) Uani 1 1 d U . .
H11A H 0.6773 0.1440 0.0861 0.021 Uiso 1 1 calc R . .
N31 N 0.3011(5) 0.19383(15) 0.0133(9) 0.0230(18) Uani 1 1 d U A .
H31A H 0.3452 0.1885 0.0449 0.028 Uiso 1 1 calc R . .
N61 N 0.5011(3) 0.16521(13) 0.5635(6) 0.050(3) Uiso 1 1 d DU . .
O61 O 0.5456(5) 0.15138(16) 0.4974(9) 0.049(2) Uiso 1 1 d DU A .
O62 O 0.4550(5) 0.17869(16) 0.4989(9) 0.051(2) Uiso 1 1 d DU A .
O63 O 0.5027(6) 0.1656(3) 0.6943(6) 0.094(5) Uiso 1 1 d DU A .
N71 N 0.4859(6) 0.21309(16) 0.1507(10) 0.044(5) Uiso 0.60(2) 1 d PDU A 1
O71 O 0.5132(7) 0.1952(2) 0.0846(13) 0.032(4) Uiso 0.60(2) 1 d PDU A 1
O72 O 0.4628(10) 0.2101(3) 0.2734(11) 0.054(4) Uiso 0.60(2) 1 d PDU A 1
O73 O 0.4816(12) 0.2339(2) 0.0941(16) 0.068(6) Uiso 0.60(2) 1 d PDU A 1
O71A O 0.5063(12) 0.2111(4) 0.136(2) 0.059(8) Uiso 0.40(2) 1 d PDU A 2
N71A N 0.4618(9) 0.2210(3) 0.2222(15) 0.058(7) Uiso 0.40(2) 1 d PDU A 2
O72A O 0.4423(15) 0.2095(4) 0.330(2) 0.059(7) Uiso 0.40(2) 1 d PDU A 2
O73A O 0.4368(16) 0.2424(3) 0.200(3) 0.075(10) Uiso 0.40(2) 1 d PDU A 2
N51 N 0.5276(3) 0.11913(11) 0.1559(7) 0.056(3) Uani 1 1 d DU . .
C11 C 0.7637(3) 0.16776(10) 0.2409(7) 0.0195(19) Uani 1 1 d GU . .
C12 C 0.8252(2) 0.17852(11) 0.3091(7) 0.0199(19) Uani 1 1 d GU . .
H12A H 0.8756 0.1736 0.2861 0.024 Uiso 1 1 calc R . .
C13 C 0.8129(3) 0.19642(11) 0.4108(7) 0.021(2) Uani 1 1 d GU . .
H13A H 0.8549 0.2038 0.4574 0.025 Uiso 1 1 calc R . .
C14 C 0.7391(3) 0.20356(10) 0.4444(7) 0.0188(19) Uani 1 1 d GU A .
H14A H 0.7308 0.2158 0.5139 0.023 Uiso 1 1 calc R . .
C15 C 0.6777(2) 0.19279(11) 0.3762(7) 0.0179(18) Uani 1 1 d GU . .
C16 C 0.6899(3) 0.17489(10) 0.2745(7) 0.0153(16) Uani 1 1 d GU A .
C17 C 0.7787(6) 0.14950(18) 0.1348(10) 0.0183(19) Uani 1 1 d U . .
H17A H 0.8298 0.1451 0.1147 0.022 Uiso 1 1 calc R . .
C18 C 0.7272(4) 0.12030(12) -0.0373(8) 0.0227(19) Uani 1 1 d GU . .
C19 C 0.6599(3) 0.11291(15) -0.1008(9) 0.047(3) Uani 1 1 d GU . .
H19A H 0.6130 0.1203 -0.0743 0.056 Uiso 1 1 calc R . .
C20 C 0.6610(3) 0.09470(15) -0.2033(9) 0.045(3) Uani 1 1 d GU . .
H20A H 0.6150 0.0896 -0.2467 0.054 Uiso 1 1 calc R . .
C21 C 0.7296(4) 0.08388(13) -0.2422(8) 0.036(3) Uani 1 1 d GU . .
H21A H 0.7304 0.0714 -0.3122 0.043 Uiso 1 1 calc R . .
C22 C 0.7970(3) 0.09127(13) -0.1786(8) 0.037(3) Uani 1 1 d GU . .
H22A H 0.8438 0.0839 -0.2052 0.044 Uiso 1 1 calc R . .
C23 C 0.7958(3) 0.10948(13) -0.0762(8) 0.026(2) Uani 1 1 d GU . .
H23A H 0.8419 0.1145 -0.0327 0.031 Uiso 1 1 calc R . .
C24 C 0.5860(6) 0.21801(19) 0.5008(12) 0.026(2) Uani 1 1 d U . .
H24A H 0.5987 0.2121 0.5947 0.039 Uiso 1 1 calc R A .
H24B H 0.5318 0.2222 0.4969 0.039 Uiso 1 1 calc R . .
H24C H 0.6164 0.2327 0.4790 0.039 Uiso 1 1 calc R . .
C31 C 0.2493(4) 0.16627(11) 0.1855(7) 0.026(2) Uani 1 1 d GU A .
C32 C 0.1830(3) 0.15596(13) 0.2392(8) 0.026(2) Uani 1 1 d GU . .
H32A H 0.1349 0.1613 0.2056 0.032 Uiso 1 1 calc R . .
C33 C 0.1872(3) 0.13788(12) 0.3421(8) 0.028(2) Uani 1 1 d GU . .
H33A H 0.1419 0.1308 0.3788 0.034 Uiso 1 1 calc R . .
C34 C 0.2577(4) 0.13011(11) 0.3913(7) 0.024(2) Uani 1 1 d GU . .
H34A H 0.2606 0.1177 0.4616 0.028 Uiso 1 1 calc R . .
C35 C 0.3240(3) 0.14042(11) 0.3375(7) 0.0159(17) Uani 1 1 d GU A .
C36 C 0.3198(3) 0.15850(11) 0.2346(7) 0.0175(18) Uani 1 1 d GU . .
C37 C 0.2415(5) 0.18454(16) 0.0728(10) 0.0167(17) Uani 1 1 d U . .
H37A H 0.1923 0.1896 0.0435 0.020 Uiso 1 1 calc R A .
C38 C 0.3045(4) 0.21126(12) -0.0951(7) 0.026(2) Uani 1 1 d GU . .
C39 C 0.3750(3) 0.21541(13) -0.1567(8) 0.027(2) Uani 1 1 d GU A .
H39A H 0.4185 0.2067 -0.1246 0.033 Uiso 1 1 calc R . .
C40 C 0.3817(3) 0.23231(14) -0.2654(8) 0.036(3) Uani 1 1 d GU A .
H40A H 0.4299 0.2351 -0.3075 0.043 Uiso 1 1 calc R . .
C41 C 0.3180(4) 0.24506(13) -0.3125(8) 0.037(3) Uani 1 1 d GU A .
H41A H 0.3226 0.2566 -0.3868 0.044 Uiso 1 1 calc R . .
C42 C 0.2475(4) 0.24091(14) -0.2509(8) 0.037(3) Uani 1 1 d GU A .
H42A H 0.2040 0.2496 -0.2831 0.044 Uiso 1 1 calc R . .
C43 C 0.2408(3) 0.22401(14) -0.1422(8) 0.030(2) Uani 1 1 d GU A .
H43A H 0.1926 0.2212 -0.1001 0.036 Uiso 1 1 calc R . .
C44 C 0.4050(7) 0.1134(2) 0.4674(13) 0.033(2) Uani 1 1 d U . .
H44A H 0.3762 0.1164 0.5533 0.050 Uiso 1 1 calc R . .
H44B H 0.4589 0.1111 0.4901 0.050 Uiso 1 1 calc R . .
H44C H 0.3855 0.0984 0.4216 0.050 Uiso 1 1 calc R . .
O112 O 0.5266(4) 0.02644(13) -1.7382(9) 0.0231(14) Uani 1 1 d U . .
C111 C 0.7204(3) 0.00519(10) -1.7677(7) 0.0166(18) Uani 1 1 d GU . .
C112 C 0.7483(3) 0.01856(11) -1.8806(7) 0.0184(19) Uani 1 1 d GU . .
H11B H 0.7994 0.0163 -1.9103 0.022 Uiso 1 1 calc R . .
C113 C 0.7016(3) 0.03527(11) -1.9499(6) 0.023(2) Uani 1 1 d GU . .
H11C H 0.7207 0.0444 -2.0270 0.027 Uiso 1 1 calc R . .
C114 C 0.6268(3) 0.03861(11) -1.9063(7) 0.025(2) Uani 1 1 d GU . .
H11D H 0.5948 0.0500 -1.9537 0.030 Uiso 1 1 calc R . .
C115 C 0.5988(3) 0.02525(11) -1.7935(7) 0.0149(17) Uani 1 1 d GU . .
C116 C 0.6456(3) 0.00853(10) -1.7242(6) 0.0158(16) Uani 1 1 d GU . .
C124 C 0.4721(7) 0.0417(2) -1.8153(13) 0.031(2) Uani 1 1 d U . .
H12B H 0.4913 0.0587 -1.8216 0.047 Uiso 1 1 calc R . .
H12C H 0.4231 0.0416 -1.7665 0.047 Uiso 1 1 calc R . .
H12D H 0.4654 0.0349 -1.9094 0.047 Uiso 1 1 calc R . .
C117 C 0.7689(5) -0.01272(15) -1.7070(9) 0.0139(16) Uani 1 1 d U . .
H11E H 0.8206 -0.0135 -1.7358 0.017 Uiso 1 1 calc R . .
C118 C 0.7831(3) -0.04863(9) -1.5502(7) 0.0172(18) Uani 1 1 d G . .
C119 C 0.7484(3) -0.06005(11) -1.4368(7) 0.022(2) Uani 1 1 d G . .
H11F H 0.7007 -0.0542 -1.4037 0.026 Uiso 1 1 calc R . .
C120 C 0.7836(4) -0.08001(10) -1.3718(6) 0.020(2) Uani 1 1 d G . .
H12E H 0.7599 -0.0878 -1.2943 0.024 Uiso 1 1 calc R . .
C121 C 0.8533(4) -0.08855(10) -1.4202(7) 0.023(2) Uani 1 1 d G . .
H12F H 0.8773 -0.1022 -1.3758 0.028 Uiso 1 1 calc R . .
C122 C 0.8880(3) -0.07713(12) -1.5336(8) 0.027(2) Uani 1 1 d G . .
H12G H 0.9357 -0.0830 -1.5667 0.033 Uiso 1 1 calc R . .
C123 C 0.8529(3) -0.05717(11) -1.5986(7) 0.0204(19) Uani 1 1 d G . .
H12H H 0.8766 -0.0494 -1.6761 0.024 Uiso 1 1 calc R . .
N111 N 0.7443(5) -0.02844(15) -1.6112(9) 0.0201(16) Uani 1 1 d U . .
H11G H 0.6975 -0.0260 -1.5816 0.024 Uiso 1 1 calc R . .
N151 N 0.5051(3) 0.05041(8) -1.4405(6) 0.035(2) Uani 1 1 d DU . .
O111 O 0.6171(3) -0.00392(10) -1.6123(7) 0.0099(11) Uani 1 1 d U . .
O151 O 0.4457(3) 0.04274(10) -1.4987(8) 0.0244(16) Uani 1 1 d DU . .
O152 O 0.5630(3) 0.03690(11) -1.4358(9) 0.0276(16) Uani 1 1 d DU . .
O153 O 0.5065(5) 0.07154(12) -1.3868(12) 0.065(4) Uani 1 1 d DU . .
O161 O 0.4472(2) 0.00846(14) -1.3039(3) 0.0361(18) Uani 1 1 d DU . .
N161 N 0.5000 0.0000 -1.2324(3) 0.022(2) Uani 1 2 d SDU . .
O163 O 0.5000 0.0000 -1.1029(3) 0.044(3) Uani 1 2 d SDU . .

loop_
_atom_site_aniso_label
_atom_site_aniso_U_11
_atom_site_aniso_U_22
_atom_site_aniso_U_33
_atom_site_aniso_U_23
_atom_site_aniso_U_13
_atom_site_aniso_U_12
Er2 0.0107(3) 0.0207(3) 0.0178(3) 0.000 0.000 0.0020(2)
Er1 0.0128(2) 0.0486(3) 0.0247(3) -0.0003(2) 0.0007(3) 0.00215(19)
O11 0.0170(16) 0.0179(16) 0.0175(16) -0.0002(10) 0.0008(10) 0.0002(10)
O12 0.0245(17) 0.0244(17) 0.0251(17) -0.0005(10) 0.0006(10) -0.0002(10)
O31 0.0217(17) 0.0226(17) 0.0227(17) 0.0012(10) -0.0003(10) -0.0006(10)
O32 0.0230(17) 0.0228(17) 0.0232(17) 0.0008(10) 0.0000(10) 0.0004(10)
O51 0.059(6) 0.059(6) 0.072(6) -0.013(6) 0.001(6) 0.006(5)
O52 0.018(4) 0.035(5) 0.111(7) -0.028(5) -0.003(4) 0.004(3)
O53 0.073(8) 0.052(7) 0.090(9) -0.018(6) 0.013(7) -0.005(6)
N11 0.0178(18) 0.0178(18) 0.0180(18) -0.0001(10) 0.0005(10) 0.0001(10)
N31 0.0229(19) 0.0230(19) 0.0229(19) 0.0001(10) -0.0009(10) 0.0004(10)
N51 0.039(5) 0.047(5) 0.081(6) -0.026(5) -0.001(5) -0.013(5)
C11 0.020(2) 0.019(2) 0.019(2) -0.0003(10) -0.0003(10) 0.0004(10)
C12 0.020(2) 0.020(2) 0.020(2) -0.0002(10) -0.0001(10) -0.0003(10)
C13 0.021(2) 0.020(2) 0.021(2) -0.0002(10) -0.0002(10) -0.0006(10)
C14 0.019(2) 0.019(2) 0.019(2) -0.0005(10) 0.0003(10) 0.0002(10)
C15 0.018(2) 0.018(2) 0.018(2) 0.0002(10) 0.0003(10) -0.0001(10)
C16 0.0155(18) 0.0150(18) 0.0154(18) 0.0001(10) -0.0001(10) -0.0009(10)
C17 0.018(2) 0.018(2) 0.018(2) 0.0004(10) -0.0001(10) -0.0001(10)
C18 0.023(2) 0.023(2) 0.023(2) -0.0002(10) 0.0003(10) 0.0001(10)
C19 0.047(3) 0.047(3) 0.047(3) -0.0004(10) 0.0001(10) 0.0000(10)
C20 0.045(3) 0.045(3) 0.045(3) -0.0006(10) 0.0002(10) -0.0004(10)
C21 0.036(3) 0.035(3) 0.035(3) -0.0002(10) 0.0003(10) -0.0005(10)
C22 0.037(3) 0.037(3) 0.037(3) 0.0000(10) 0.0005(10) 0.0001(10)
C23 0.026(2) 0.026(2) 0.026(2) 0.0000(10) 0.0006(10) 0.0000(10)
C24 0.026(2) 0.026(2) 0.026(2) -0.0002(10) 0.0003(10) -0.0001(10)
C31 0.026(2) 0.025(2) 0.026(2) -0.0001(10) -0.0003(10) 0.0000(10)
C32 0.026(2) 0.027(2) 0.027(2) -0.0003(10) -0.0001(10) 0.0002(10)
C33 0.028(2) 0.028(2) 0.028(2) 0.0001(10) 0.0008(10) -0.0006(10)
C34 0.024(2) 0.023(2) 0.024(2) 0.0003(10) -0.0001(10) 0.0001(10)
C35 0.0160(19) 0.0155(19) 0.0163(19) -0.0009(10) 0.0002(10) -0.0001(10)
C36 0.017(2) 0.017(2) 0.018(2) -0.0003(10) 0.0001(10) -0.0003(10)
C37 0.0168(19) 0.0167(19) 0.0165(19) -0.0002(10) -0.0004(10) -0.0003(10)
C38 0.026(2) 0.026(2) 0.026(2) -0.0002(10) -0.0005(10) 0.0001(10)
C39 0.028(2) 0.027(2) 0.027(2) -0.0004(10) 0.0000(10) -0.0002(10)
C40 0.037(3) 0.036(3) 0.036(3) 0.0001(10) -0.0003(10) 0.0001(10)
C41 0.038(3) 0.037(3) 0.037(3) 0.0001(10) -0.0005(10) 0.0004(10)
C42 0.037(3) 0.037(3) 0.036(3) 0.0000(10) -0.0004(10) 0.0008(10)
C43 0.030(3) 0.030(3) 0.029(3) -0.0002(10) -0.0001(10) 0.0004(10)
C44 0.033(3) 0.033(3) 0.033(3) 0.0002(10) 0.0002(10) 0.0002(10)
O112 0.0228(16) 0.0231(16) 0.0234(16) 0.0002(10) 0.0002(10) -0.0007(10)
C111 0.017(2) 0.016(2) 0.016(2) 0.0000(10) 0.0001(10) -0.0006(10)
C112 0.018(2) 0.019(2) 0.018(2) -0.0003(10) 0.0003(10) -0.0001(10)
C113 0.023(2) 0.022(2) 0.023(2) 0.0003(10) 0.0003(10) -0.0007(10)
C114 0.025(2) 0.024(2) 0.025(2) 0.0000(10) -0.0003(10) -0.0002(10)
C115 0.0151(19) 0.0144(19) 0.0152(19) 0.0003(10) -0.0003(10) -0.0001(10)
C116 0.0159(17) 0.0159(18) 0.0156(18) 0.0003(10) -0.0003(10) -0.0005(10)
C124 0.031(3) 0.031(3) 0.031(3) 0.0005(10) -0.0003(10) 0.0002(10)
C117 0.0141(18) 0.0133(18) 0.0142(18) -0.0003(10) 0.0003(10) -0.0001(10)
C118 0.017(4) 0.010(4) 0.025(5) -0.001(3) -0.006(4) 0.010(3)
C119 0.022(5) 0.021(4) 0.022(5) -0.007(4) 0.001(4) 0.005(4)
C120 0.040(6) 0.004(4) 0.017(5) -0.004(3) -0.003(4) -0.003(4)
C121 0.029(5) 0.019(5) 0.022(5) -0.001(4) -0.010(4) 0.000(4)
C122 0.020(5) 0.027(5) 0.035(6) -0.005(5) -0.008(5) 0.004(4)
C123 0.019(5) 0.025(5) 0.017(4) -0.011(4) -0.002(4) 0.001(4)
N111 0.0201(18) 0.0200(18) 0.0200(18) -0.0008(10) -0.0001(10) 0.0001(10)
N151 0.039(5) 0.020(4) 0.047(5) -0.004(4) -0.021(4) 0.000(3)
O111 0.0106(14) 0.0084(14) 0.0107(14) 0.0000(9) 0.0004(10) 0.0004(9)
O151 0.028(4) 0.004(2) 0.041(4) -0.004(3) -0.018(3) 0.003(2)
O152 0.029(4) 0.017(3) 0.036(4) 0.009(3) -0.011(3) 0.001(3)
O153 0.077(9) 0.024(5) 0.092(9) -0.025(5) -0.046(6) 0.015(4)
O161 0.030(4) 0.030(4) 0.049(5) -0.005(4) 0.005(4) 0.000(3)
N161 0.016(5) 0.013(4) 0.038(6) 0.000 0.000 0.004(4)
O163 0.059(9) 0.042(7) 0.029(6) 0.000 0.000 -0.007(6)

loop_
_atom_type_symbol
_atom_type_description
_atom_type_scat_dispersion_real
_atom_type_scat_dispersion_imag
_atom_type_scat_source
C C 0.0033 0.0016 'International Tables Vol C Tables 4.2.6.8 and 6.1.1.4'
Er Er -0.2586 4.9576 'International Tables Vol C Tables 4.2.6.8 and 6.1.1.4'
N N 0.0061 0.0033 'International Tables Vol C Tables 4.2.6.8 and 6.1.1.4'
O O 0.0106 0.0060 'International Tables Vol C Tables 4.2.6.8 and 6.1.1.4'
H H 0.0000 0.0000 'International Tables Vol C Tables 4.2.6.8 and 6.1.1.4'

loop_
_geom_angle_atom_site_label_1
_geom_angle_atom_site_label_2
_geom_angle_atom_site_label_3
_geom_angle
_geom_angle_site_symmetry_1
_geom_angle_site_symmetry_3
O111 Er2 O111 135.5(3) . 4_655
O111 Er2 O161 136.22(19) . .
O111 Er2 O161 87.57(18) 4_655 .
O111 Er2 O161 87.57(18) . 4_655
O111 Er2 O161 136.22(19) 4_655 4_655
O161 Er2 O161 52.25(6) . 4_655
O111 Er2 O152 77.9(2) . .
O111 Er2 O152 118.22(17) 4_655 .
O161 Er2 O152 73.0(3) . .
O161 Er2 O152 70.6(3) 4_655 .
O111 Er2 O152 118.22(17) . 4_655
O111 Er2 O152 77.9(2) 4_655 4_655
O161 Er2 O152 70.6(3) . 4_655
O161 Er2 O152 73.0(3) 4_655 4_655
O152 Er2 O152 139.3(4) . 4_655
O111 Er2 O151 118.3(2) . .
O111 Er2 O151 66.40(17) 4_655 .
O161 Er2 O151 65.4(2) . .
O161 Er2 O151 104.0(2) 4_655 .
O152 Er2 O151 52.05(8) . .
O152 Er2 O151 123.20(16) 4_655 .
O111 Er2 O151 66.40(17) . 4_655
O111 Er2 O151 118.3(2) 4_655 4_655
O161 Er2 O151 104.0(2) . 4_655
O161 Er2 O151 65.4(2) 4_655 4_655
O152 Er2 O151 123.20(16) . 4_655
O152 Er2 O151 52.05(8) 4_655 4_655
O151 Er2 O151 168.9(3) . 4_655
O111 Er2 O112 65.1(2) . .
O111 Er2 O112 79.1(2) 4_655 .
O161 Er2 O112 133.4(2) . .
O161 Er2 O112 139.6(2) 4_655 .
O152 Er2 O112 74.7(2) . .
O152 Er2 O112 145.5(2) 4_655 .
O151 Er2 O112 68.3(2) . .
O151 Er2 O112 121.7(2) 4_655 .
O111 Er2 O112 79.1(2) . 4_655
O111 Er2 O112 65.1(2) 4_655 4_655
O161 Er2 O112 139.6(3) . 4_655
O161 Er2 O112 133.4(2) 4_655 4_655
O152 Er2 O112 145.5(2) . 4_655
O152 Er2 O112 74.7(2) 4_655 4_655
O151 Er2 O112 121.7(2) . 4_655
O151 Er2 O112 68.3(2) 4_655 4_655
O112 Er2 O112 72.5(3) . 4_655
O111 Er2 N161 112.24(16) . .
O111 Er2 N161 112.24(16) 4_655 .
O161 Er2 N161 26.13(3) . .
O161 Er2 N161 26.13(3) 4_655 .
O152 Er2 N161 69.66(19) . .
O152 Er2 N161 69.66(19) 4_655 .
O151 Er2 N161 84.44(17) . .
O151 Er2 N161 84.44(17) 4_655 .
O112 Er2 N161 143.76(16) . .
O112 Er2 N161 143.76(16) 4_655 .
O111 Er2 N151 92.56(16) . 4_655
O111 Er2 N151 99.72(18) 4_655 4_655
O161 Er2 N151 85.5(2) . 4_655
O161 Er2 N151 64.7(2) 4_655 4_655
O152 Er2 N151 134.6(2) . 4_655
O152 Er2 N151 26.05(5) 4_655 4_655
O151 Er2 N151 147.45(19) . 4_655
O151 Er2 N151 26.16(5) 4_655 4_655
O112 Er2 N151 140.54(19) . 4_655
O112 Er2 N151 71.5(2) 4_655 4_655
N161 Er2 N151 73.62(11) . 4_655
O11 Er1 O31 142.9(3) . .
O11 Er1 O71 77.0(3) . .
O31 Er1 O71 76.0(4) . .
O11 Er1 O62 127.0(3) . .
O31 Er1 O62 89.5(3) . .
O71 Er1 O62 124.2(3) . .
O11 Er1 O72 110.6(4) . .
O31 Er1 O72 72.2(5) . .
O71 Er1 O72 54.2(2) . .
O62 Er1 O72 70.0(3) . .
O11 Er1 O61 85.4(2) . .
O31 Er1 O61 127.9(3) . .
O71 Er1 O61 153.2(4) . .
O62 Er1 O61 53.71(14) . .
O72 Er1 O61 116.4(4) . .
O11 Er1 O52 76.2(2) . .
O31 Er1 O52 75.0(2) . .
O71 Er1 O52 81.3(3) . .
O62 Er1 O52 146.4(3) . .
O72 Er1 O52 129.4(4) . .
O61 Er1 O52 114.1(3) . .
O11 Er1 O51 72.4(3) . .
O31 Er1 O51 105.8(3) . .
O71 Er1 O51 127.9(3) . .
O62 Er1 O51 107.9(3) . .
O72 Er1 O51 177.0(4) . .
O61 Er1 O51 62.9(3) . .
O52 Er1 O51 51.20(12) . .
O11 Er1 O72A 121.4(6) . .
O31 Er1 O72A 70.2(7) . .
O71 Er1 O72A 68.4(4) . .
O62 Er1 O72A 56.0(4) . .
O72 Er1 O72A 14.7(4) . .
O61 Er1 O72A 105.5(5) . .
O52 Er1 O72A 138.1(6) . .
O51 Er1 O72A 162.7(4) . .
O11 Er1 O12 62.7(2) . .
O31 Er1 O12 138.2(2) . .
O71 Er1 O12 84.8(3) . .
O62 Er1 O12 71.1(3) . .
O72 Er1 O12 66.5(5) . .
O61 Er1 O12 69.1(3) . .
O52 Er1 O12 138.6(3) . .
O51 Er1 O12 115.2(3) . .
O72A Er1 O12 68.2(7) . .
O11 Er1 O71A 85.2(4) . .
O31 Er1 O71A 78.9(5) . .
O71 Er1 O71A 21.6(5) . .
O62 Er1 O71A 103.3(4) . .
O72 Er1 O71A 34.0(4) . .
O61 Er1 O71A 138.4(6) . .
O52 Er1 O71A 102.7(5) . .
O51 Er1 O71A 148.4(4) . .
O72A Er1 O71A 48.6(3) . .
O12 Er1 O71A 70.6(6) . .
O11 Er1 N71 93.3(3) . .
O31 Er1 N71 73.0(3) . .
O71 Er1 N71 27.07(10) . .
O62 Er1 N71 97.1(3) . .
O72 Er1 N71 27.12(10) . .
O61 Er1 N71 138.1(3) . .
O52 Er1 N71 106.1(3) . .
O51 Er1 N71 155.0(3) . .
O72A Er1 N71 41.5(4) . .
O12 Er1 N71 73.2(3) . .
O71A Er1 N71 8.3(4) . .
C16 O11 Er1 130.0(5) . .
C15 O12 C24 117.9(7) . .
C15 O12 Er1 113.1(4) . .
C24 O12 Er1 128.5(6) . .
C36 O31 Er1 130.8(5) . .
C35 O32 C44 117.5(8) . .
C35 O32 Er1 111.5(4) . .
C44 O32 Er1 130.8(6) . .
N51 O51 Er1 92.9(4) . .
N51 O52 Er1 96.0(4) . .
C17 N11 C18 129.3(8) . .
C17 N11 H11A 115.3 . .
C18 N11 H11A 115.3 . .
C37 N31 C38 128.4(9) . .
C37 N31 H31A 115.8 . .
C38 N31 H31A 115.8 . .
O61 N61 O63 120.03(10) . .
O61 N61 O62 119.97(10) . .
O63 N61 O62 120.00(10) . .
O61 N61 Er1 60.7(3) . .
O63 N61 Er1 175.6(5) . .
O62 N61 Er1 59.5(3) . .
N61 O61 Er1 92.4(3) . .
N61 O62 Er1 93.7(3) . .
O72 N71 O73 120.01(10) . .
O72 N71 O71 119.99(10) . .
O73 N71 O71 119.99(11) . .
O72 N71 Er1 61.2(5) . .
O73 N71 Er1 176.6(8) . .
O71 N71 Er1 58.9(5) . .
N71 O71 Er1 94.0(5) . .
N71 O72 Er1 91.7(5) . .
N71A O71A Er1 92.3(9) . .
O71A N71A O72A 120.01(10) . .
O71A N71A O73A 120.00(10) . .
O72A N71A O73A 119.99(10) . .
N71A O72A Er1 98.7(9) . .
O52 N51 O53 120.02(10) . .
O52 N51 O51 119.99(10) . .
O53 N51 O51 119.99(10) . .
O52 N51 Er1 58.5(3) . .
O53 N51 Er1 178.5(4) . .
O51 N51 Er1 61.5(3) . .
C12 C11 C16 120.0 . .
C12 C11 C17 118.5(6) . .
C16 C11 C17 121.5(5) . .
C13 C12 C11 120.0 . .
C13 C12 H12A 120.0 . .
C11 C12 H12A 120.0 . .
C12 C13 C14 120.0 . .
C12 C13 H13A 120.0 . .
C14 C13 H13A 120.0 . .
C13 C14 C15 120.0 . .
C13 C14 H14A 120.0 . .
C15 C14 H14A 120.0 . .
O12 C15 C16 115.3(5) . .
O12 C15 C14 124.7(5) . .
C16 C15 C14 120.0 . .
O11 C16 C15 116.8(5) . .
O11 C16 C11 123.1(5) . .
C15 C16 C11 120.0 . .
N11 C17 C11 121.7(9) . .
N11 C17 H17A 119.2 . .
C11 C17 H17A 119.2 . .
C19 C18 C23 120.0 . .
C19 C18 N11 118.1(6) . .
C23 C18 N11 121.9(6) . .
C18 C19 C20 120.0 . .
C18 C19 H19A 120.0 . .
C20 C19 H19A 120.0 . .
C21 C20 C19 120.0 . .
C21 C20 H20A 120.0 . .
C19 C20 H20A 120.0 . .
C20 C21 C22 120.0 . .
C20 C21 H21A 120.0 . .
C22 C21 H21A 120.0 . .
C21 C22 C23 120.0 . .
C21 C22 H22A 120.0 . .
C23 C22 H22A 120.0 . .
C22 C23 C18 120.0 . .
C22 C23 H23A 120.0 . .
C18 C23 H23A 120.0 . .
O12 C24 H24A 109.5 . .
O12 C24 H24B 109.5 . .
H24A C24 H24B 109.5 . .
O12 C24 H24C 109.5 . .
H24A C24 H24C 109.5 . .
H24B C24 H24C 109.5 . .
C32 C31 C36 120.0 . .
C32 C31 C37 117.6(5) . .
C36 C31 C37 122.3(5) . .
C31 C32 C33 120.0 . .
C31 C32 H32A 120.0 . .
C33 C32 H32A 120.0 . .
C34 C33 C32 120.0 . .
C34 C33 H33A 120.0 . .
C32 C33 H33A 120.0 . .
C35 C34 C33 120.0 . .
C35 C34 H34A 120.0 . .
C33 C34 H34A 120.0 . .
O32 C35 C34 125.1(5) . .
O32 C35 C36 114.9(5) . .
C34 C35 C36 120.0 . .
O31 C36 C35 118.7(5) . .
O31 C36 C31 121.3(5) . .
C35 C36 C31 120.0 . .
N31 C37 C31 120.6(8) . .
N31 C37 H37A 119.7 . .
C31 C37 H37A 119.7 . .
C39 C38 C43 120.0 . .
C39 C38 N31 117.4(6) . .
C43 C38 N31 122.6(6) . .
C40 C39 C38 120.0 . .
C40 C39 H39A 120.0 . .
C38 C39 H39A 120.0 . .
C41 C40 C39 120.0 . .
C41 C40 H40A 120.0 . .
C39 C40 H40A 120.0 . .
C42 C41 C40 120.0 . .
C42 C41 H41A 120.0 . .
C40 C41 H41A 120.0 . .
C41 C42 C43 120.0 . .
C41 C42 H42A 120.0 . .
C43 C42 H42A 120.0 . .
C42 C43 C38 120.0 . .
C42 C43 H43A 120.0 . .
C38 C43 H43A 120.0 . .
O32 C44 H44A 109.5 . .
O32 C44 H44B 109.5 . .
H44A C44 H44B 109.5 . .
O32 C44 H44C 109.5 . .
H44A C44 H44C 109.5 . .
H44B C44 H44C 109.5 . .
C115 O112 C124 115.8(7) . .
C115 O112 Er2 116.9(5) . .
C124 O112 Er2 127.1(6) . .
C112 C111 C116 120.0 . .
C112 C111 C117 117.5(5) . .
C116 C111 C117 122.4(5) . .
C111 C112 C113 120.0 . .
C111 C112 H11B 120.0 . .
C113 C112 H11B 120.0 . .
C114 C113 C112 120.0 . .
C114 C113 H11C 120.0 . .
C112 C113 H11C 120.0 . .
C115 C114 C113 120.0 . .
C115 C114 H11D 120.0 . .
C113 C114 H11D 120.0 . .
O112 C115 C116 113.1(5) . .
O112 C115 C114 126.9(5) . .
C116 C115 C114 120.0 . .
O111 C116 C115 118.6(4) . .
O111 C116 C111 121.4(4) . .
C115 C116 C111 120.0 . .
O112 C124 H12B 109.5 . .
O112 C124 H12C 109.5 . .
H12B C124 H12C 109.5 . .
O112 C124 H12D 109.5 . .
H12B C124 H12D 109.5 . .
H12C C124 H12D 109.5 . .
N111 C117 C111 121.8(8) . .
N111 C117 H11E 119.1 . .
C111 C117 H11E 119.1 . .
C119 C118 C123 120.0 . .
C119 C118 N111 117.1(5) . .
C123 C118 N111 122.9(5) . .
C118 C119 C120 120.0 . .
C118 C119 H11F 120.0 . .
C120 C119 H11F 120.0 . .
C121 C120 C119 120.0 . .
C121 C120 H12E 120.0 . .
C119 C120 H12E 120.0 . .
C120 C121 C122 120.0 . .
C120 C121 H12F 120.0 . .
C122 C121 H12F 120.0 . .
C123 C122 C121 120.0 . .
C123 C122 H12G 120.0 . .
C121 C122 H12G 120.0 . .
C122 C123 C118 120.0 . .
C122 C123 H12H 120.0 . .
C118 C123 H12H 120.0 . .
C117 N111 C118 128.7(8) . .
C117 N111 H11G 115.7 . .
C118 N111 H11G 115.7 . .
O153 N151 O151 120.03(10) . .
O153 N151 O152 120.02(10) . .
O151 N151 O152 119.95(10) . .
O153 N151 Er2 172.1(4) . .
O151 N151 Er2 62.1(2) . .
O152 N151 Er2 58.5(2) . .
C116 O111 Er2 126.2(4) . .
N151 O151 Er2 91.8(2) . .
N151 O152 Er2 95.5(2) . .
N161 O161 Er2 97.39(8) . .
O163 N161 O161 123.52(6) . .
O163 N161 O161 123.51(6) . 4_655
O161 N161 O161 112.97(12) . 4_655
O163 N161 Er2 180.000(2) . .
O161 N161 Er2 56.48(6) . .
O161 N161 Er2 56.49(6) 4_655 .

loop_
_geom_bond_atom_site_label_1
_geom_bond_atom_site_label_2
_geom_bond_distance
_geom_bond_site_symmetry_2
Er2 O111 2.234(6) .
Er2 O111 2.234(6) 4_655
Er2 O161 2.3490(12) .
Er2 O161 2.3490(12) 4_655
Er2 O152 2.432(6) .
Er2 O152 2.433(6) 4_655
Er2 O151 2.511(5) .
Er2 O151 2.511(5) 4_655
Er2 O112 2.543(7) .
Er2 O112 2.543(7) 4_655
Er2 N161 2.7941(13) .
Er2 N151 2.841(4) 4_655
Er1 O11 2.247(7) .
Er1 O31 2.262(7) .
Er1 O71 2.358(13) .
Er1 O62 2.388(9) .
Er1 O72 2.409(14) .
Er1 O61 2.415(9) .
Er1 O52 2.478(9) .
Er1 O51 2.543(9) .
Er1 O72A 2.56(2) .
Er1 O12 2.685(7) .
Er1 O71A 2.70(2) .
Er1 N71 2.747(9) .
O11 C16 1.352(8) .
O12 C15 1.385(8) .
O12 C24 1.445(12) .
O31 C36 1.348(8) .
O32 C35 1.376(8) .
O32 C44 1.419(13) .
O51 N51 1.2533(10) .
O52 N51 1.2531(9) .
O53 N51 1.2531(10) .
N11 C17 1.311(12) .
N11 C18 1.404(9) .
N11 H11A 0.8800 .
N31 C37 1.293(12) .
N31 C38 1.404(10) .
N31 H31A 0.8800 .
N61 O61 1.2532(9) .
N61 O63 1.2531(10) .
N61 O62 1.2530(9) .
N71 O72 1.2531(10) .
N71 O73 1.2531(10) .
N71 O71 1.2533(9) .
O71A N71A 1.2531(9) .
N71A O72A 1.2531(10) .
N71A O73A 1.2532(10) .
C11 C12 1.3900 .
C11 C16 1.3900 .
C11 C17 1.441(10) .
C12 C13 1.3900 .
C12 H12A 0.9500 .
C13 C14 1.3900 .
C13 H13A 0.9500 .
C14 C15 1.3900 .
C14 H14A 0.9500 .
C15 C16 1.3900 .
C17 H17A 0.9500 .
C18 C19 1.3900 .
C18 C23 1.3900 .
C19 C20 1.3900 .
C19 H19A 0.9500 .
C20 C21 1.3900 .
C20 H20A 0.9500 .
C21 C22 1.3900 .
C21 H21A 0.9500 .
C22 C23 1.3900 .
C22 H22A 0.9500 .
C23 H23A 0.9500 .
C24 H24A 0.9800 .
C24 H24B 0.9800 .
C24 H24C 0.9800 .
C31 C32 1.3900 .
C31 C36 1.3900 .
C31 C37 1.469(10) .
C32 C33 1.3900 .
C32 H32A 0.9500 .
C33 C34 1.3900 .
C33 H33A 0.9500 .
C34 C35 1.3900 .
C34 H34A 0.9500 .
C35 C36 1.3900 .
C37 H37A 0.9500 .
C38 C39 1.3900 .
C38 C43 1.3900 .
C39 C40 1.3900 .
C39 H39A 0.9500 .
C40 C41 1.3900 .
C40 H40A 0.9500 .
C41 C42 1.3900 .
C41 H41A 0.9500 .
C42 C43 1.3900 .
C42 H42A 0.9500 .
C43 H43A 0.9500 .
C44 H44A 0.9800 .
C44 H44B 0.9800 .
C44 H44C 0.9800 .
O112 C115 1.378(8) .
O112 C124 1.463(14) .
C111 C112 1.3900 .
C111 C116 1.3900 .
C111 C117 1.416(9) .
C112 C113 1.3900 .
C112 H11B 0.9500 .
C113 C114 1.3900 .
C113 H11C 0.9500 .
C114 C115 1.3900 .
C114 H11D 0.9500 .
C115 C116 1.3900 .
C116 O111 1.361(7) .
C124 H12B 0.9800 .
C124 H12C 0.9800 .
C124 H12D 0.9800 .
C117 N111 1.324(11) .
C117 H11E 0.9500 .
C118 C119 1.3900 .
C118 C123 1.3900 .
C118 N111 1.413(9) .
C119 C120 1.3900 .
C119 H11F 0.9500 .
C120 C121 1.3900 .
C120 H12E 0.9500 .
C121 C122 1.3900 .
C121 H12F 0.9500 .
C122 C123 1.3900 .
C122 H12G 0.9500 .
C123 H12H 0.9500 .
N111 H11G 0.8800 .
N151 O153 1.2530(10) .
N151 O151 1.2531(9) .
N151 O152 1.2533(9) .
O161 N161 1.2406(9) .
N161 O163 1.2406(10) .
N161 O161 1.2407(9) 4_655

loop_
_geom_torsion_atom_site_label_1
_geom_torsion_atom_site_label_2
_geom_torsion_atom_site_label_3
_geom_torsion_atom_site_label_4
_geom_torsion
_geom_torsion_site_symmetry_1
_geom_torsion_site_symmetry_4
O31 Er1 O11 C16 147.8(6) . .
O71 Er1 O11 C16 103.6(7) . .
O62 Er1 O11 C16 -19.6(7) . .
O72 Er1 O11 C16 60.4(7) . .
O61 Er1 O11 C16 -56.1(6) . .
O52 Er1 O11 C16 -172.3(7) . .
O51 Er1 O11 C16 -119.1(7) . .
O72A Er1 O11 C16 49.3(9) . .
O12 Er1 O11 C16 12.8(6) . .
O71A Er1 O11 C16 83.4(8) . .
N71 Er1 O11 C16 81.9(6) . .
O11 Er1 O12 C15 -11.4(5) . .
O31 Er1 O12 C15 -151.7(5) . .
O71 Er1 O12 C15 -89.4(6) . .
O62 Er1 O12 C15 141.8(6) . .
O72 Er1 O12 C15 -142.4(6) . .
O61 Er1 O12 C15 84.3(5) . .
O52 Er1 O12 C15 -18.8(7) . .
O51 Er1 O12 C15 40.3(6) . .
O72A Er1 O12 C15 -158.2(7) . .
O71A Er1 O12 C15 -106.0(6) . .
N71 Er1 O12 C15 -114.3(6) . .
O11 Er1 O12 C24 177.7(8) . .
O31 Er1 O12 C24 37.4(9) . .
O71 Er1 O12 C24 99.7(8) . .
O62 Er1 O12 C24 -29.1(7) . .
O72 Er1 O12 C24 46.7(8) . .
O61 Er1 O12 C24 -86.5(7) . .
O52 Er1 O12 C24 170.3(7) . .
O51 Er1 O12 C24 -130.6(7) . .
O72A Er1 O12 C24 30.9(8) . .
O71A Er1 O12 C24 83.1(8) . .
N71 Er1 O12 C24 74.8(8) . .
O11 Er1 O31 C36 141.7(6) . .
O71 Er1 O31 C36 -173.9(7) . .
O62 Er1 O31 C36 -48.4(7) . .
O72 Er1 O31 C36 -117.5(7) . .
O61 Er1 O31 C36 -7.6(8) . .
O52 Er1 O31 C36 101.5(7) . .
O51 Er1 O31 C36 60.1(7) . .
O72A Er1 O31 C36 -102.2(8) . .
O12 Er1 O31 C36 -108.6(7) . .
O71A Er1 O31 C36 -152.0(8) . .
N71 Er1 O31 C36 -146.0(7) . .
O11 Er1 O32 C35 -151.2(5) . .
O31 Er1 O32 C35 -14.0(5) . .
O71 Er1 O32 C35 -26.9(7) . .
O62 Er1 O32 C35 89.0(5) . .
O72 Er1 O32 C35 36.3(7) . .
O61 Er1 O32 C35 147.0(6) . .
O52 Er1 O32 C35 -92.4(5) . .
O51 Er1 O32 C35 -143.9(6) . .
O72A Er1 O32 C35 44.8(8) . .
O12 Er1 O32 C35 116.5(5) . .
O71A Er1 O32 C35 5.0(9) . .
N71 Er1 O32 C35 10.0(7) . .
O11 Er1 O32 C44 34.9(9) . .
O31 Er1 O32 C44 172.2(9) . .
O71 Er1 O32 C44 159.3(8) . .
O62 Er1 O32 C44 -84.8(8) . .
O72 Er1 O32 C44 -137.5(9) . .
O61 Er1 O32 C44 -26.8(8) . .
O52 Er1 O32 C44 93.8(8) . .
O51 Er1 O32 C44 42.3(8) . .
O72A Er1 O32 C44 -129.0(10) . .
O12 Er1 O32 C44 -57.3(9) . .
O71A Er1 O32 C44 -168.8(10) . .
N71 Er1 O32 C44 -163.8(8) . .
O11 Er1 O51 N51 -86.6(5) . .
O31 Er1 O51 N51 54.7(5) . .
O71 Er1 O51 N51 -29.7(7) . .
O62 Er1 O51 N51 149.4(5) . .
O72 Er1 O51 N51 102(8) . .
O61 Er1 O51 N51 179.6(6) . .
O52 Er1 O51 N51 -0.3(3) . .
O72A Er1 O51 N51 129(2) . .
O12 Er1 O51 N51 -133.6(4) . .
O71A Er1 O51 N51 -39.8(13) . .
N71 Er1 O51 N51 -28.9(10) . .
O11 Er1 O52 N51 78.6(4) . .
O31 Er1 O52 N51 -125.0(5) . .
O71 Er1 O52 N51 157.3(5) . .
O62 Er1 O52 N51 -59.9(6) . .
O72 Er1 O52 N51 -175.9(6) . .
O61 Er1 O52 N51 0.2(5) . .
O51 Er1 O52 N51 0.3(3) . .
O72A Er1 O52 N51 -159.4(8) . .
O12 Er1 O52 N51 85.4(5) . .
O71A Er1 O52 N51 160.3(6) . .
N71 Er1 O52 N51 168.1(4) . .
O11 Er1 N61 O61 -40.7(5) . .
O31 Er1 N61 O61 135.0(5) . .
O71 Er1 N61 O61 -130.7(7) . .
O62 Er1 N61 O61 174.9(6) . .
O72 Er1 N61 O61 -153.1(7) . .
O52 Er1 N61 O61 45.8(6) . .
O51 Er1 N61 O61 29.6(5) . .
O72A Er1 N61 O61 -160.7(8) . .
O12 Er1 N61 O61 -90.3(5) . .
O71A Er1 N61 O61 -135.3(7) . .
N71 Er1 N61 O61 -143.7(5) . .
O11 Er1 N61 O63 60(4) . .
O31 Er1 N61 O63 -124(4) . .
O71 Er1 N61 O63 -30(4) . .
O62 Er1 N61 O63 -84(4) . .
O72 Er1 N61 O63 -52(4) . .
O61 Er1 N61 O63 101(4) . .
O52 Er1 N61 O63 147(4) . .
O51 Er1 N61 O63 131(4) . .
O72A Er1 N61 O63 -60(4) . .
O12 Er1 N61 O63 11(4) . .
O71A Er1 N61 O63 -34(4) . .
N71 Er1 N61 O63 -43(4) . .
O11 Er1 N61 O62 144.3(5) . .
O31 Er1 N61 O62 -40.0(5) . .
O71 Er1 N61 O62 54.4(7) . .
O72 Er1 N61 O62 32.0(7) . .
O61 Er1 N61 O62 -174.9(6) . .
O52 Er1 N61 O62 -129.1(6) . .
O51 Er1 N61 O62 -145.3(6) . .
O72A Er1 N61 O62 24.4(8) . .
O12 Er1 N61 O62 94.8(5) . .
O71A Er1 N61 O62 49.8(7) . .
N71 Er1 N61 O62 41.3(6) . .
O63 N61 O61 Er1 -175.0(6) . .
O62 N61 O61 Er1 5.0(6) . .
O11 Er1 O61 N61 141.0(5) . .
O31 Er1 O61 N61 -57.0(6) . .
O71 Er1 O61 N61 92.4(8) . .
O62 Er1 O61 N61 -2.8(3) . .
O72 Er1 O61 N61 30.3(7) . .
O52 Er1 O61 N61 -146.3(4) . .
O51 Er1 O61 N61 -146.4(6) . .
O72A Er1 O61 N61 19.7(8) . .
O12 Er1 O61 N61 78.5(5) . .
O71A Er1 O61 N61 63.7(8) . .
N71 Er1 O61 N61 51.2(7) . .
O61 N61 O62 Er1 -5.1(6) . .
O63 N61 O62 Er1 175.0(6) . .
O11 Er1 O62 N61 -44.5(6) . .
O31 Er1 O62 N61 143.1(5) . .
O71 Er1 O62 N61 -144.3(5) . .
O72 Er1 O62 N61 -145.7(7) . .
O61 Er1 O62 N61 2.8(3) . .
O52 Er1 O62 N61 81.9(7) . .
O51 Er1 O62 N61 36.6(6) . .
O72A Er1 O62 N61 -150.7(10) . .
O12 Er1 O62 N61 -74.7(5) . .
O71A Er1 O62 N61 -138.4(7) . .
N71 Er1 O62 N61 -144.1(5) . .
O11 Er1 N71 O72 -131.3(9) . .
O31 Er1 N71 O72 83.9(9) . .
O71 Er1 N71 O72 176.3(9) . .
O62 Er1 N71 O72 -3.4(9) . .
O61 Er1 N71 O72 -44.5(9) . .
O52 Er1 N71 O72 152.1(9) . .
O51 Er1 N71 O72 175.0(11) . .
O72A Er1 N71 O72 4.8(16) . .
O12 Er1 N71 O72 -71.1(9) . .
O71A Er1 N71 O72 -142(4) . .
O11 Er1 N71 O73 -19(9) . .
O31 Er1 N71 O73 -164(9) . .
O71 Er1 N71 O73 -72(10) . .
O62 Er1 N71 O73 109(9) . .
O72 Er1 N71 O73 112(9) . .
O61 Er1 N71 O73 68(9) . .
O52 Er1 N71 O73 -96(9) . .
O51 Er1 N71 O73 -73(9) . .
O72A Er1 N71 O73 117(10) . .
O12 Er1 N71 O73 41(9) . .
O71A Er1 N71 O73 -30(10) . .
O11 Er1 N71 O71 52.4(7) . .
O31 Er1 N71 O71 -92.4(7) . .
O62 Er1 N71 O71 -179.7(7) . .
O72 Er1 N71 O71 -176.3(9) . .
O61 Er1 N71 O71 139.2(7) . .
O52 Er1 N71 O71 -24.2(7) . .
O51 Er1 N71 O71 -1.3(10) . .
O72A Er1 N71 O71 -171.5(13) . .
O12 Er1 N71 O71 112.6(7) . .
O71A Er1 N71 O71 42(4) . .
O72 N71 O71 Er1 -3.7(9) . .
O73 N71 O71 Er1 176.3(9) . .
O11 Er1 O71 N71 -125.7(7) . .
O31 Er1 O71 N71 80.0(7) . .
O62 Er1 O71 N71 0.4(8) . .
O72 Er1 O71 N71 2.1(5) . .
O61 Er1 O71 N71 -75.6(9) . .
O52 Er1 O71 N71 156.6(7) . .
O51 Er1 O71 N71 179.3(6) . .
O72A Er1 O71 N71 6.1(10) . .
O12 Er1 O71 N71 -62.5(6) . .
O71A Er1 O71 N71 -15.3(16) . .
O73 N71 O72 Er1 -176.4(9) . .
O71 N71 O72 Er1 3.7(9) . .
O11 Er1 O72 N71 53.3(9) . .
O31 Er1 O72 N71 -87.5(8) . .
O71 Er1 O72 N71 -2.1(5) . .
O62 Er1 O72 N71 176.4(9) . .
O61 Er1 O72 N71 148.5(6) . .
O52 Er1 O72 N71 -35.5(11) . .
O51 Er1 O72 N71 -136(7) . .
O72A Er1 O72 N71 -167(4) . .
O12 Er1 O72 N71 99.1(8) . .
O71A Er1 O72 N71 9.2(11) . .
O11 Er1 O71A N71A -143.8(11) . .
O31 Er1 O71A N71A 69.9(10) . .
O71 Er1 O71A N71A 150(2) . .
O62 Er1 O71A N71A -16.9(12) . .
O72 Er1 O71A N71A -4.6(12) . .
O61 Er1 O71A N71A -66.3(13) . .
O52 Er1 O71A N71A 141.5(10) . .
O51 Er1 O71A N71A 172.1(8) . .
O72A Er1 O71A N71A -3.4(7) . .
O12 Er1 O71A N71A -81.0(10) . .
N71 Er1 O71A N71A 26(4) . .
Er1 O71A N71A O72A 6.0(13) . .
Er1 O71A N71A O73A -174.0(13) . .
O71A N71A O72A Er1 -6.4(14) . .
O73A N71A O72A Er1 173.7(14) . .
O11 Er1 O72A N71A 51.5(14) . .
O31 Er1 O72A N71A -89.2(12) . .
O71 Er1 O72A N71A -6.9(11) . .
O62 Er1 O72A N71A 167.5(16) . .
O72 Er1 O72A N71A 6(3) . .
O61 Er1 O72A N71A 145.6(11) . .
O52 Er1 O72A N71A -53.7(16) . .
O51 Er1 O72A N71A -168.6(14) . .
O12 Er1 O72A N71A 86.2(12) . .
O71A Er1 O72A N71A 3.4(8) . .
N71 Er1 O72A N71A -2.7(8) . .
Er1 O52 N51 O53 179.6(6) . .
Er1 O52 N51 O51 -0.6(6) . .
Er1 O51 N51 O52 0.6(6) . .
Er1 O51 N51 O53 -179.7(6) . .
O11 Er1 N51 O52 -94.2(5) . .
O31 Er1 N51 O52 52.3(5) . .
O71 Er1 N51 O52 -23.3(6) . .
O62 Er1 N51 O52 141.8(5) . .
O72 Er1 N51 O52 7.5(10) . .
O61 Er1 N51 O52 -179.8(5) . .
O51 Er1 N51 O52 -179.4(6) . .
O72A Er1 N51 O52 43.9(12) . .
O12 Er1 N51 O52 -119.4(5) . .
O71A Er1 N51 O52 -24.1(8) . .
N71 Er1 N51 O52 -15.2(5) . .
O11 Er1 N51 O53 -106(20) . .
O31 Er1 N51 O53 41(20) . .
O71 Er1 N51 O53 -35(20) . .
O62 Er1 N51 O53 130(20) . .
O72 Er1 N51 O53 -4(20) . .
O61 Er1 N51 O53 168(20) . .
O52 Er1 N51 O53 -12(20) . .
O51 Er1 N51 O53 169(20) . .
O72A Er1 N51 O53 32(20) . .
O12 Er1 N51 O53 -131(20) . .
O71A Er1 N51 O53 -36(20) . .
N71 Er1 N51 O53 -27(20) . .
O11 Er1 N51 O51 85.2(5) . .
O31 Er1 N51 O51 -128.2(5) . .
O71 Er1 N51 O51 156.2(6) . .
O62 Er1 N51 O51 -38.7(6) . .
O72 Er1 N51 O51 -173.0(10) . .
O61 Er1 N51 O51 -0.4(5) . .
O52 Er1 N51 O51 179.4(6) . .
O72A Er1 N51 O51 -136.6(13) . .
O12 Er1 N51 O51 60.0(6) . .
O71A Er1 N51 O51 155.4(8) . .
N71 Er1 N51 O51 164.3(6) . .
C16 C11 C12 C13 0.0 . .
C17 C11 C12 C13 179.2(7) . .
C11 C12 C13 C14 0.0 . .
C12 C13 C14 C15 0.0 . .
C24 O12 C15 C16 -177.5(6) . .
Er1 O12 C15 C16 10.6(6) . .
C24 O12 C15 C14 1.7(10) . .
Er1 O12 C15 C14 -170.2(3) . .
C13 C14 C15 O12 -179.1(7) . .
C13 C14 C15 C16 0.0 . .
Er1 O11 C16 C15 -12.2(8) . .
Er1 O11 C16 C11 167.0(4) . .
O12 C15 C16 O11 -1.6(6) . .
C14 C15 C16 O11 179.2(6) . .
O12 C15 C16 C11 179.2(6) . .
C14 C15 C16 C11 0.0 . .
C12 C11 C16 O11 -179.2(6) . .
C17 C11 C16 O11 1.6(8) . .
C12 C11 C16 C15 0.0 . .
C17 C11 C16 C15 -179.2(7) . .
C18 N11 C17 C11 -177.9(8) . .
C12 C11 C17 N11 -179.2(7) . .
C16 C11 C17 N11 0.0(11) . .
C17 N11 C18 C19 -176.7(8) . .
C17 N11 C18 C23 3.1(12) . .
C23 C18 C19 C20 0.0 . .
N11 C18 C19 C20 179.8(7) . .
C18 C19 C20 C21 0.0 . .
C19 C20 C21 C22 0.0 . .
C20 C21 C22 C23 0.0 . .
C21 C22 C23 C18 0.0 . .
C19 C18 C23 C22 0.0 . .
N11 C18 C23 C22 -179.8(8) . .
C36 C31 C32 C33 0.0 . .
C37 C31 C32 C33 177.5(7) . .
C31 C32 C33 C34 0.0 . .
C32 C33 C34 C35 0.0 . .
C44 O32 C35 C34 6.8(10) . .
Er1 O32 C35 C34 -167.9(3) . .
C44 O32 C35 C36 -172.0(7) . .
Er1 O32 C35 C36 13.2(6) . .
C33 C34 C35 O32 -178.8(7) . .
C33 C34 C35 C36 0.0 . .
Er1 O31 C36 C35 -14.5(9) . .
Er1 O31 C36 C31 163.6(4) . .
O32 C35 C36 O31 -2.9(7) . .
C34 C35 C36 O31 178.2(7) . .
O32 C35 C36 C31 178.9(6) . .
C34 C35 C36 C31 0.0 . .
C32 C31 C36 O31 -178.1(7) . .
C37 C31 C36 O31 4.5(8) . .
C32 C31 C36 C35 0.0 . .
C37 C31 C36 C35 -177.4(7) . .
C38 N31 C37 C31 179.8(8) . .
C32 C31 C37 N31 -176.3(7) . .
C36 C31 C37 N31 1.2(11) . .
C37 N31 C38 C39 -169.9(8) . .
C37 N31 C38 C43 9.6(13) . .
C43 C38 C39 C40 0.0 . .
N31 C38 C39 C40 179.5(7) . .
C38 C39 C40 C41 0.0 . .
C39 C40 C41 C42 0.0 . .
C40 C41 C42 C43 0.0 . .
C41 C42 C43 C38 0.0 . .
C39 C38 C43 C42 0.0 . .
N31 C38 C43 C42 -179.4(8) . .
O111 Er2 O112 C115 -2.1(5) . .
O111 Er2 O112 C115 -155.0(6) 4_655 .
O161 Er2 O112 C115 129.0(5) . .
O161 Er2 O112 C115 49.9(7) 4_655 .
O152 Er2 O112 C115 81.4(5) . .
O152 Er2 O112 C115 -106.3(5) 4_655 .
O151 Er2 O112 C115 136.2(6) . .
O151 Er2 O112 C115 -38.4(6) 4_655 .
O112 Er2 O112 C115 -87.9(6) 4_655 .
N161 Er2 O112 C115 92.1(6) . .
N151 Er2 O112 C115 -63.0(6) 4_655 .
O111 Er2 O112 C124 173.6(8) . .
O111 Er2 O112 C124 20.6(8) 4_655 .
O161 Er2 O112 C124 -55.3(8) . .
O161 Er2 O112 C124 -134.4(7) 4_655 .
O152 Er2 O112 C124 -102.9(8) . .
O152 Er2 O112 C124 69.4(9) 4_655 .
O151 Er2 O112 C124 -48.1(7) . .
O151 Er2 O112 C124 137.2(7) 4_655 .
O112 Er2 O112 C124 87.8(8) 4_655 .
N161 Er2 O112 C124 -92.2(8) . .
N151 Er2 O112 C124 112.7(7) 4_655 .
C116 C111 C112 C113 0.0 . .
C117 C111 C112 C113 176.0(7) . .
C111 C112 C113 C114 0.0 . .
C112 C113 C114 C115 0.0 . .
C124 O112 C115 C116 -173.7(7) . .
Er2 O112 C115 C116 2.5(6) . .
C124 O112 C115 C114 6.2(10) . .
Er2 O112 C115 C114 -177.6(3) . .
C113 C114 C115 O112 -179.9(7) . .
C113 C114 C115 C116 0.0 . .
O112 C115 C116 O111 -1.4(7) . .
C114 C115 C116 O111 178.7(6) . .
O112 C115 C116 C111 179.9(6) . .
C114 C115 C116 C111 0.0 . .
C112 C111 C116 O111 -178.7(6) . .
C117 C111 C116 O111 5.6(7) . .
C112 C111 C116 C115 0.0 . .
C117 C111 C116 C115 -175.8(7) . .
C112 C111 C117 N111 -171.3(7) . .
C116 C111 C117 N111 4.5(11) . .
C123 C118 C119 C120 0.0 . .
N111 C118 C119 C120 -180.0(6) . .
C118 C119 C120 C121 0.0 . .
C119 C120 C121 C122 0.0 . .
C120 C121 C122 C123 0.0 . .
C121 C122 C123 C118 0.0 . .
C119 C118 C123 C122 0.0 . .
N111 C118 C123 C122 180.0(7) . .
C111 C117 N111 C118 173.7(7) . .
C119 C118 N111 C117 170.7(7) . .
C123 C118 N111 C117 -9.3(12) . .
O111 Er2 N151 O153 -114.6(18) . .
O111 Er2 N151 O153 108.3(17) 4_655 .
O161 Er2 N151 O153 22.2(17) . .
O161 Er2 N151 O153 -27.9(17) 4_655 .
O152 Er2 N151 O153 -81.2(18) . .
O152 Er2 N151 O153 32.8(17) 4_655 .
O151 Er2 N151 O153 107.5(16) . .
O151 Er2 N151 O153 -53.7(18) 4_655 .
O112 Er2 N151 O153 -174.1(18) . .
O112 Er2 N151 O153 160.8(18) 4_655 .
N161 Er2 N151 O153 -4.1(17) . .
N151 Er2 N151 O153 -4.1(17) 4_655 .
O111 Er2 N151 O151 137.9(4) . .
O111 Er2 N151 O151 0.8(4) 4_655 .
O161 Er2 N151 O151 -85.3(4) . .
O161 Er2 N151 O151 -135.4(4) 4_655 .
O152 Er2 N151 O151 171.3(5) . .
O152 Er2 N151 O151 -74.7(5) 4_655 .
O151 Er2 N151 O151 -161.3(5) 4_655 .
O112 Er2 N151 O151 78.4(4) . .
O112 Er2 N151 O151 53.3(5) 4_655 .
N161 Er2 N151 O151 -111.7(4) . .
N151 Er2 N151 O151 -111.7(4) 4_655 .
O111 Er2 N151 O152 -33.4(4) . .
O111 Er2 N151 O152 -170.5(4) 4_655 .
O161 Er2 N151 O152 103.4(4) . .
O161 Er2 N151 O152 53.3(4) 4_655 .
O152 Er2 N151 O152 114.0(6) 4_655 .
O151 Er2 N151 O152 -171.3(5) . .
O151 Er2 N151 O152 27.5(5) 4_655 .
O112 Er2 N151 O152 -92.9(4) . .
O112 Er2 N151 O152 -118.0(5) 4_655 .
N161 Er2 N151 O152 77.1(4) . .
N151 Er2 N151 O152 77.1(4) 4_655 .
C115 C116 O111 Er2 -0.7(7) . .
C111 C116 O111 Er2 178.0(3) . .
O111 Er2 O111 C116 41.0(5) 4_655 .
O161 Er2 O111 C116 -126.2(6) . .
O161 Er2 O111 C116 -147.8(6) 4_655 .
O152 Er2 O111 C116 -77.1(6) . .
O152 Er2 O111 C116 142.9(5) 4_655 .
O151 Er2 O111 C116 -43.2(6) . .
O151 Er2 O111 C116 148.0(6) 4_655 .
O112 Er2 O111 C116 1.4(5) . .
O112 Er2 O111 C116 77.1(6) 4_655 .
N161 Er2 O111 C116 -139.0(5) . .
N151 Er2 O111 C116 147.7(5) 4_655 .
O153 N151 O151 Er2 -171.3(5) . .
O152 N151 O151 Er2 8.6(5) . .
O111 Er2 O151 N151 -48.7(5) . .
O111 Er2 O151 N151 -179.2(5) 4_655 .
O161 Er2 O151 N151 82.3(4) . .
O161 Er2 O151 N151 46.2(4) 4_655 .
O152 Er2 O151 N151 -4.8(3) . .
O152 Er2 O151 N151 124.9(4) 4_655 .
O151 Er2 O151 N151 63.6(4) 4_655 .
O112 Er2 O151 N151 -92.0(4) . .
O112 Er2 O151 N151 -143.2(4) 4_655 .
N161 Er2 O151 N151 63.6(4) . .
N151 Er2 O151 N151 110.9(4) 4_655 .
O153 N151 O152 Er2 171.0(5) . .
O151 N151 O152 Er2 -8.9(5) . .
O111 Er2 O152 N151 146.3(4) . .
O111 Er2 O152 N151 10.8(5) 4_655 .
O161 Er2 O152 N151 -66.8(4) . .
O161 Er2 O152 N151 -122.0(4) 4_655 .
O152 Er2 O152 N151 -94.2(4) 4_655 .
O151 Er2 O152 N151 4.9(3) . .
O151 Er2 O152 N151 -162.8(4) 4_655 .
O112 Er2 O152 N151 79.1(4) . .
O112 Er2 O152 N151 97.2(5) 4_655 .
N161 Er2 O152 N151 -94.2(4) . .
N151 Er2 O152 N151 -132.2(3) 4_655 .
O111 Er2 O161 N161 -27.7(6) . .
O111 Er2 O161 N161 161.2(5) 4_655 .
O161 Er2 O161 N161 0.001(2) 4_655 .
O152 Er2 O161 N161 -78.3(4) . .
O152 Er2 O161 N161 83.2(4) 4_655 .
O151 Er2 O161 N161 -133.7(5) . .
O151 Er2 O161 N161 42.7(5) 4_655 .
O112 Er2 O161 N161 -126.3(4) . .
O112 Er2 O161 N161 115.6(4) 4_655 .
N151 Er2 O161 N161 61.3(4) 4_655 .
Er2 O161 N161 O163 180.0 . .
Er2 O161 N161 O161 -0.002(1) . 4_655
O111 Er2 N161 O163 -174(100) . .
O111 Er2 N161 O163 6(100) 4_655 .
O161 Er2 N161 O163 26(100) . .
O161 Er2 N161 O163 -154(100) 4_655 .
O152 Er2 N161 O163 119(100) . .
O152 Er2 N161 O163 -61(100) 4_655 .
O151 Er2 N161 O163 68(100) . .
O151 Er2 N161 O163 -112(100) 4_655 .
O112 Er2 N161 O163 108(100) . .
O112 Er2 N161 O163 -72(100) 4_655 .
N151 Er2 N161 O163 -88(100) 4_655 .
O111 Er2 N161 O161 159.7(5) . .
O111 Er2 N161 O161 -20.3(5) 4_655 .
O161 Er2 N161 O161 180.0 4_655 .
O152 Er2 N161 O161 92.8(5) . .
O152 Er2 N161 O161 -87.2(5) 4_655 .
O151 Er2 N161 O161 41.3(5) . .
O151 Er2 N161 O161 -138.7(5) 4_655 .
O112 Er2 N161 O161 81.9(5) . .
O112 Er2 N161 O161 -98.1(5) 4_655 .
N151 Er2 N161 O161 -114.3(5) 4_655 .
O111 Er2 N161 O161 -20.3(5) . 4_655
O111 Er2 N161 O161 159.7(5) 4_655 4_655
O161 Er2 N161 O161 180.0 . 4_655
O152 Er2 N161 O161 -87.2(5) . 4_655
O152 Er2 N161 O161 92.8(5) 4_655 4_655
O151 Er2 N161 O161 -138.7(5) . 4_655
O151 Er2 N161 O161 41.3(5) 4_655 4_655
O112 Er2 N161 O161 -98.1(5) . 4_655
O112 Er2 N161 O161 81.9(5) 4_655 4_655
N151 Er2 N161 O161 65.7(5) 4_655 4_655
